data_4083998
loop_
_publ_author_name
'Ronellenfitsch, Mathias'
'Wadepohl, Hubert'
'Enders, Markus'

_publ_section_title
;
 Chromium Aryl Complexes with N-Donor Ligands as Catalyst Precursors
 for Selective Ethylene Trimerization
;
_journal_issue 20
_journal_name_full Organometallics
_journal_page_first 5758
_journal_paper_doi 10.1021/om500459k
_journal_volume 33
_journal_year 2014
_chemical_formula_sum 'C30 H30 Cl2 Cr F3 N2 O2'
_chemical_formula_weight 630.46
_space_group_crystal_system triclinic
_space_group_IT_number 2
_space_group_name_Hall '-P 1'
_space_group_name_H-M_alt 'P -1'
_symmetry_cell_setting triclinic
_symmetry_Int_Tables_number 2
_symmetry_space_group_name_Hall '-P 1'
_symmetry_space_group_name_H-M 'P -1'
_atom_sites_solution_hydrogens geom
_atom_sites_solution_primary iterative
_atom_sites_solution_secondary difmap
_audit_block_code en_mr3
_audit_creation_date
;
'Thu Sep 27 12:25:38 2012'
;
_audit_update_record 'Thu Sep 27 12:34:05 CEST 2012'
_cell_angle_alpha 109.586(2)
_cell_angle_beta 102.004(2)
_cell_angle_gamma 101.065(2)
_cell_formula_units_Z 2
_cell_length_a 7.9433(2)
_cell_length_b 13.2043(4)
_cell_length_c 15.0860(3)
_cell_measurement_reflns_used 13361
_cell_measurement_temperature 115.00(10)
_cell_measurement_theta_max 72.0503
_cell_measurement_theta_min 3.7025
_cell_volume 1398.15(7)
_computing_cell_refinement
;
CrysAlisPro, Agilent Technologies,
Version 1.171.36.20 (release 27-06-2012 CrysAlis171 .NET)
(compiled Jul 11 2012,15:38:31)
;
_computing_data_collection
;
CrysAlisPro, Agilent Technologies,
Version 1.171.36.20 (release 27-06-2012 CrysAlis171 .NET)
(compiled Jul 11 2012,15:38:31)
;
_computing_data_reduction
;
CrysAlisPro, Agilent Technologies,
Version 1.171.36.20 (release 27-06-2012 CrysAlis171 .NET)
(compiled Jul 11 2012,15:38:31)
;
_computing_publication_material 'encif (Wadepohl, 2012); encifer 1.4 (CCDC, 2011)'
_computing_structure_refinement 'SHELXL-2012 (Sheldrick, 2012)'
_computing_structure_solution 'SUPERFLIP (Palatinus, 2007-2009)'
_diffrn_ambient_temperature 115.00(10)
_diffrn_detector 'CCD plate'
_diffrn_detector_area_resol_mean 7.9621
_diffrn_detector_type 'Agilent EOS'
_diffrn_measured_fraction_theta_full 0.985
_diffrn_measured_fraction_theta_max 0.973
_diffrn_measurement_details
;
  1 omega  -48.00    2.00   1.0000    4.0000
omega____ theta____ kappa____ phi______ frames
    -        0.0000  -57.0000   60.0000 50

  2 omega  -34.00   21.00   1.0000    4.0000
omega____ theta____ kappa____ phi______ frames
    -        0.0000  -38.0000  120.0000 55

  3 omega  -72.00  -39.00   1.0000    4.0000
omega____ theta____ kappa____ phi______ frames
    -        0.0000  -38.0000  120.0000 33

  4 omega   -8.00   19.00   1.0000    4.0000
omega____ theta____ kappa____ phi______ frames
    -       18.0000   77.0000  166.4873 27

  5 omega   31.00   58.00   1.0000    4.0000
omega____ theta____ kappa____ phi______ frames
    -       18.0000   77.0000  166.4873 27

  6 omega    7.00   32.00   1.0000   15.0000
omega____ theta____ kappa____ phi______ frames
    -       38.0000   78.0000   40.9004 25

  7 omega    6.00   31.00   1.0000   15.0000
omega____ theta____ kappa____ phi______ frames
    -       38.0000   80.0000 -112.0249 25

  8 omega  -17.00   24.00   1.0000   15.0000
omega____ theta____ kappa____ phi______ frames
    -      -42.5000   38.0000   30.0000 41

  9 omega -112.00  -81.00   1.0000   15.0000
omega____ theta____ kappa____ phi______ frames
    -      -42.5000  -77.0000  -60.0000 31

 10 omega  -72.00   28.00   1.0000   15.0000
omega____ theta____ kappa____ phi______ frames
    -      -42.5000   77.0000  -90.0000 100

 11 omega  -42.00  -13.00   1.0000   15.0000
omega____ theta____ kappa____ phi______ frames
    -      -42.5000  -77.0000 -120.0000 29

 12 omega  -48.00  -18.00   1.0000   15.0000
omega____ theta____ kappa____ phi______ frames
    -      -42.5000  -77.0000  120.0000 30

 13 omega  -90.00  -65.00   1.0000   15.0000
omega____ theta____ kappa____ phi______ frames
    -      -42.5000  -77.0000 -120.0000 25

 14 omega  -62.00  -13.00   1.0000   15.0000
omega____ theta____ kappa____ phi______ frames
    -      -42.5000  -77.0000  -60.0000 49

 15 omega  -56.00  -12.00   1.0000   15.0000
omega____ theta____ kappa____ phi______ frames
    -      -42.5000  -77.0000   60.0000 44

 16 omega  -37.00  -12.00   1.0000   15.0000
omega____ theta____ kappa____ phi______ frames
    -      -42.5000  -77.0000 -150.0000 25

 17 omega   15.00   44.00   1.0000   15.0000
omega____ theta____ kappa____ phi______ frames
    -       46.0000   80.0000  111.9343 29

 18 omega   19.00   44.00   1.0000   15.0000
omega____ theta____ kappa____ phi______ frames
    -       50.0000   78.0000  -54.2937 25

 19 omega   20.00   47.00   1.0000   15.0000
omega____ theta____ kappa____ phi______ frames
    -       50.0000   77.0000 -163.4959 27

 20 omega   19.00   44.00   1.0000   15.0000
omega____ theta____ kappa____ phi______ frames
    -       50.0000   79.0000   75.9656 25

 21 omega   19.00   44.00   1.0000   15.0000
omega____ theta____ kappa____ phi______ frames
    -       50.0000   79.0000  -79.0768 25

 22 omega   18.00   43.00   1.0000   15.0000
omega____ theta____ kappa____ phi______ frames
    -       50.0000   80.0000   42.0576 25

 23 omega   18.00   43.00   1.0000   15.0000
omega____ theta____ kappa____ phi______ frames
    -       50.0000   80.0000  -21.6838 25

 24 omega   19.00   44.00   1.0000   15.0000
omega____ theta____ kappa____ phi______ frames
    -       50.0000   79.0000 -126.4012 25

 25 omega   27.00   54.00   1.0000   15.0000
omega____ theta____ kappa____ phi______ frames
    -       54.0000   71.0000   29.9665 27

 26 omega   25.00   50.00   1.0000   15.0000
omega____ theta____ kappa____ phi______ frames
    -       54.0000   77.0000  -45.4551 25

 27 omega   23.00   48.00   1.0000   15.0000
omega____ theta____ kappa____ phi______ frames
    -       54.0000   78.0000  117.1571 25

 28 omega   26.00   53.00   1.0000   15.0000
omega____ theta____ kappa____ phi______ frames
    -       54.0000   76.0000   98.2132 27

 29 omega   82.00  119.00   1.0000   15.0000
omega____ theta____ kappa____ phi______ frames
    -       54.0000   77.0000  -45.4551 37

 30 omega  -14.00   86.00   1.0000   15.0000
omega____ theta____ kappa____ phi______ frames
    -       55.4296  -80.0000  106.7295 100

 31 omega   30.00   81.00   1.0000   15.0000
omega____ theta____ kappa____ phi______ frames
    -       55.4296  -77.0000 -180.0000 51

 32 omega   29.00   56.00   1.0000   15.0000
omega____ theta____ kappa____ phi______ frames
    -       58.0000   75.0000  163.2825 27

 33 omega   34.00   61.00   1.0000   15.0000
omega____ theta____ kappa____ phi______ frames
    -       58.0000   72.0000 -164.4814 27

 34 omega   32.00   59.00   1.0000   15.0000
omega____ theta____ kappa____ phi______ frames
    -       58.0000   74.0000   76.6994 27

 35 omega  102.00  128.00   1.0000   15.0000
omega____ theta____ kappa____ phi______ frames
    -       58.0000   77.0000   50.9576 26

 36 omega   28.00   61.00   1.0000   15.0000
omega____ theta____ kappa____ phi______ frames
    -       58.0000   77.0000   50.9576 33

 37 omega   28.00   55.00   1.0000   15.0000
omega____ theta____ kappa____ phi______ frames
    -       58.0000   77.0000 -100.2537 27

 38 omega   33.00   64.00   1.0000   15.0000
omega____ theta____ kappa____ phi______ frames
    -       58.0000   74.0000  -12.3959 31

 39 omega   42.00   70.00   1.0000   15.0000
omega____ theta____ kappa____ phi______ frames
    -       62.0000   67.0000  167.8532 28

 40 omega   33.00   60.00   1.0000   15.0000
omega____ theta____ kappa____ phi______ frames
    -       62.0000   77.0000  -89.2518 27

 41 omega  105.00  130.00   1.0000   15.0000
omega____ theta____ kappa____ phi______ frames
    -       62.0000   65.0000  -33.5959 25

 42 omega   39.00   66.00   1.0000   15.0000
omega____ theta____ kappa____ phi______ frames
    -       62.0000   65.0000  -33.5959 27

 43 omega   34.00   61.00   1.0000   15.0000
omega____ theta____ kappa____ phi______ frames
    -       62.0000   74.0000   15.6747 27

 44 omega   47.00   74.00   1.0000   15.0000
omega____ theta____ kappa____ phi______ frames
    -       62.0000   62.0000 -144.5664 27

 45 omega   56.00   84.00   1.0000   15.0000
omega____ theta____ kappa____ phi______ frames
    -       66.0000   66.0000  -75.2608 28

 46 omega   45.00  134.00   1.0000   15.0000
omega____ theta____ kappa____ phi______ frames
    -       66.0000   61.0000  138.0878 89

 47 omega  100.00  127.00   1.0000   15.0000
omega____ theta____ kappa____ phi______ frames
    -       66.0000   72.0000 -178.1222 27

 48 omega   42.00   67.00   1.0000   15.0000
omega____ theta____ kappa____ phi______ frames
    -       66.0000   72.0000 -178.1222 25

 49 omega   50.00  122.00   1.0000   15.0000
omega____ theta____ kappa____ phi______ frames
    -       70.0000   43.0000   27.2729 72

 50 omega   50.00   79.00   1.0000   15.0000
omega____ theta____ kappa____ phi______ frames
    -       70.0000   61.0000   18.0118 29

 51 omega   45.00   84.00   1.0000   15.0000
omega____ theta____ kappa____ phi______ frames
    -       70.0000   73.0000   64.2437 39

 52 omega   45.00   74.00   1.0000   15.0000
omega____ theta____ kappa____ phi______ frames
    -       74.0000   75.0000 -140.0645 29

 53 omega   56.00   87.00   1.0000   15.0000
omega____ theta____ kappa____ phi______ frames
    -       74.0000   54.0000  155.9378 31

 54 omega   53.00  141.00   1.0000   15.0000
omega____ theta____ kappa____ phi______ frames
    -       74.0000   62.0000 -158.3574 88

 55 omega   46.00   74.00   1.0000   15.0000
omega____ theta____ kappa____ phi______ frames
    -       74.0000   73.0000  -99.7149 28

 56 omega   57.00   84.00   1.0000   15.0000
omega____ theta____ kappa____ phi______ frames
    -       74.0000   62.0000  125.9702 27

 57 omega   50.00  105.00   1.0000   15.0000
omega____ theta____ kappa____ phi______ frames
    -       78.0000   74.0000   84.3038 55

 58 omega    8.00  103.00   1.0000   15.0000
omega____ theta____ kappa____ phi______ frames
    -       78.0000  -80.0000  -37.0625 95

 59 omega   56.00   81.00   1.0000   15.0000
omega____ theta____ kappa____ phi______ frames
    -       78.0000   38.0000   -5.7887 25

 60 omega   55.00   91.00   1.0000   15.0000
omega____ theta____ kappa____ phi______ frames
    -       78.0000   46.0000  -10.5623 36

 61 omega   58.00   93.00   1.0000   15.0000
omega____ theta____ kappa____ phi______ frames
    -       78.0000   46.0000  -76.9496 35

 62 omega  121.00  148.00   1.0000   15.0000
omega____ theta____ kappa____ phi______ frames
    -       78.0000   74.0000   84.3038 27

 63 omega   71.00  110.00   1.0000   15.0000
omega____ theta____ kappa____ phi______ frames
    -       82.0000  -79.0000   41.0304 39

 64 omega   62.00   89.00   1.0000   15.0000
omega____ theta____ kappa____ phi______ frames
    -       82.0000   61.0000  100.0901 27

 65 omega   57.00  102.00   1.0000   15.0000
omega____ theta____ kappa____ phi______ frames
    -       82.0000   69.0000  154.3078 45

 66 omega   60.00   96.00   1.0000   15.0000
omega____ theta____ kappa____ phi______ frames
    -       82.0000   61.0000 -135.1028 36

 67 omega   62.00   88.00   1.0000   15.0000
omega____ theta____ kappa____ phi______ frames
    -       86.0000   69.0000 -107.9356 26

 68 omega   65.00  116.00   1.0000   15.0000
omega____ theta____ kappa____ phi______ frames
    -       86.0000   56.0000  -60.5647 51

 69 omega   67.00   96.00   1.0000   15.0000
omega____ theta____ kappa____ phi______ frames
    -       86.0000   56.0000 -111.0992 29

 70 omega   66.00  141.00   1.0000   15.0000
omega____ theta____ kappa____ phi______ frames
    -       90.0000   69.0000   11.9807 75

 71 omega   69.00  155.00   1.0000   15.0000
omega____ theta____ kappa____ phi______ frames
    -       90.0000   61.0000  -34.1022 86

 72 omega   81.00  108.00   1.0000   15.0000
omega____ theta____ kappa____ phi______ frames
    -      110.8592   77.0000   90.0000 27

 73 omega   89.00  121.00   1.0000   15.0000
omega____ theta____ kappa____ phi______ frames
    -      110.8592   56.0000   63.4779 32

 74 omega  117.00  142.00   1.0000   15.0000
omega____ theta____ kappa____ phi______ frames
    -      110.8592  -79.0000    5.3848 25

 75 omega   71.00  105.00   1.0000   15.0000
omega____ theta____ kappa____ phi______ frames
    -      110.8592  -79.0000    5.3848 34

 76 omega   41.00   68.00   1.0000   15.0000
omega____ theta____ kappa____ phi______ frames
    -      110.8592  -79.0000    5.3848 27

 77 omega   50.00  104.00   1.0000   15.0000
omega____ theta____ kappa____ phi______ frames
    -      110.8592  -80.0000   74.1575 54

 78 omega   81.00  108.00   1.0000   15.0000
omega____ theta____ kappa____ phi______ frames
    -      110.8592   77.0000 -150.0000 27

 79 omega   85.00  112.00   1.0000   15.0000
omega____ theta____ kappa____ phi______ frames
    -      110.8592   38.0000   30.0000 27

 80 omega   86.00  112.00   1.0000   15.0000
omega____ theta____ kappa____ phi______ frames
    -      110.8592   38.0000  -60.0000 26

 81 omega   89.00  116.00   1.0000   15.0000
omega____ theta____ kappa____ phi______ frames
    -      110.8592   64.0000   90.0000 27

 82 omega   91.00  178.00   1.0000   15.0000
omega____ theta____ kappa____ phi______ frames
    -      110.8592   64.0000   60.0000 87

 83 omega   95.00  120.00   1.0000   15.0000
omega____ theta____ kappa____ phi______ frames
    -      110.8592   50.0000  150.0000 25

 84 omega   81.00  178.00   1.0000   15.0000
omega____ theta____ kappa____ phi______ frames
    -      110.8592   77.0000  -30.0000 97

 85 omega   87.00  117.00   1.0000   15.0000
omega____ theta____ kappa____ phi______ frames
    -      110.8592   38.0000    0.0000 30

 86 omega   86.00  116.00   1.0000   15.0000
omega____ theta____ kappa____ phi______ frames
    -      110.8592   36.0000   61.0000 30

 87 omega   88.00  175.00   1.0000   15.0000
omega____ theta____ kappa____ phi______ frames
    -      110.8592   64.0000 -120.0000 87

 88 omega   42.00  143.00   1.0000   15.0000
omega____ theta____ kappa____ phi______ frames
    -      110.8592  -80.0000  -66.7410 101

 89 omega   89.00  176.00   1.0000   15.0000
omega____ theta____ kappa____ phi______ frames
    -      110.8592   64.0000  150.0000 87

 90 omega   88.00  176.00   1.0000   15.0000
omega____ theta____ kappa____ phi______ frames
    -      110.8592   64.0000  120.0000 88

 91 omega   81.00  108.00   1.0000   15.0000
omega____ theta____ kappa____ phi______ frames
    -      110.8592   77.0000  -60.0000 27

 92 omega   85.00  155.00   1.0000   15.0000
omega____ theta____ kappa____ phi______ frames
    -      110.8592   38.0000  120.0000 70

 93 omega   88.00  168.00   1.0000   15.0000
omega____ theta____ kappa____ phi______ frames
    -      110.8592   64.0000 -180.0000 80

 94 omega   81.00  171.00   1.0000   15.0000
omega____ theta____ kappa____ phi______ frames
    -      110.8592   77.0000  -90.0000 90

 95 omega   59.00  102.00   1.0000   15.0000
omega____ theta____ kappa____ phi______ frames
    -      110.8592  -80.0000 -125.8369 43

 96 omega   89.00  178.00   1.0000   15.0000
omega____ theta____ kappa____ phi______ frames
    -      110.8592   64.0000 -150.0000 89

 97 omega   81.00  108.00   1.0000   15.0000
omega____ theta____ kappa____ phi______ frames
    -      110.8592   77.0000   60.0000 27

 98 omega   83.00  110.00   1.0000   15.0000
omega____ theta____ kappa____ phi______ frames
    -      110.8592   77.0000 -120.0000 27

 99 omega  122.00  177.00   1.0000   15.0000
omega____ theta____ kappa____ phi______ frames
    -      110.8592   77.0000   30.0000 55

100 omega   82.00  107.00   1.0000   15.0000
omega____ theta____ kappa____ phi______ frames
    -      110.8592   77.0000   30.0000 25

101 omega   76.00  103.00   1.0000   15.0000
omega____ theta____ kappa____ phi______ frames
    -      110.8592  -80.0000  178.7833 27

102 omega   41.00  105.00   1.0000   15.0000
omega____ theta____ kappa____ phi______ frames
    -      110.8592  -80.0000  147.8012 64

103 omega  117.00  178.00   1.0000   15.0000
omega____ theta____ kappa____ phi______ frames
    -      110.8592   77.0000    0.0000 61

104 omega   81.00  108.00   1.0000   15.0000
omega____ theta____ kappa____ phi______ frames
    -      110.8592   77.0000    0.0000 27

105 omega   89.00  123.00   1.0000   15.0000
omega____ theta____ kappa____ phi______ frames
    -      110.8592   64.0000  -30.0000 34

106 omega  146.00  173.00   1.0000   15.0000
omega____ theta____ kappa____ phi______ frames
    -      110.8592   77.0000  120.0000 27

107 omega   81.00  108.00   1.0000   15.0000
omega____ theta____ kappa____ phi______ frames
    -      110.8592   77.0000  120.0000 27

108 omega   81.00  108.00   1.0000   15.0000
omega____ theta____ kappa____ phi______ frames
    -      110.8592   77.0000 -180.0000 27

109 omega  140.00  178.00   1.0000   15.0000
omega____ theta____ kappa____ phi______ frames
    -      110.8592   64.0000  -60.0000 38

110 omega   88.00  138.00   1.0000   15.0000
omega____ theta____ kappa____ phi______ frames
    -      110.8592   64.0000  -60.0000 50

111 omega   81.00  108.00   1.0000   15.0000
omega____ theta____ kappa____ phi______ frames
    -      110.8592   77.0000  150.0000 27

112 omega   88.00  114.00   1.0000   15.0000
omega____ theta____ kappa____ phi______ frames
    -      110.8592   64.0000   30.0000 26

113 omega  141.00  170.00   1.0000   15.0000
omega____ theta____ kappa____ phi______ frames
    -      110.8592   77.0000   90.0000 29

;
_diffrn_measurement_device '\k-geometry diffractometer'
_diffrn_measurement_device_type 'Agilent SuperNova, Dual, Cu at zero, Eos'
_diffrn_measurement_method '\w scans'
_diffrn_measurement_specimen_support 'polyimid foil'
_diffrn_orient_matrix_UB_11 -0.0212796000
_diffrn_orient_matrix_UB_12 -0.0841427000
_diffrn_orient_matrix_UB_13 0.0499585000
_diffrn_orient_matrix_UB_21 0.1765400000
_diffrn_orient_matrix_UB_22 -0.0239940000
_diffrn_orient_matrix_UB_23 -0.0150665000
_diffrn_orient_matrix_UB_31 0.1055625000
_diffrn_orient_matrix_UB_32 0.0949965000
_diffrn_orient_matrix_UB_33 0.1007043000
_diffrn_radiation_monochromator mirror
_diffrn_radiation_probe x-ray
_diffrn_radiation_type 'Cu K\a'
_diffrn_radiation_wavelength 1.5418
_diffrn_reflns_av_R_equivalents 0.0505
_diffrn_reflns_Laue_measured_fraction_full 0.985
_diffrn_reflns_Laue_measured_fraction_max 0.973
_diffrn_reflns_limit_h_max 9
_diffrn_reflns_limit_h_min -9
_diffrn_reflns_limit_k_max 16
_diffrn_reflns_limit_k_min -16
_diffrn_reflns_limit_l_max 18
_diffrn_reflns_limit_l_min -18
_diffrn_reflns_number 28359
_diffrn_reflns_point_group_measured_fraction_full 0.985
_diffrn_reflns_point_group_measured_fraction_max 0.973
_diffrn_reflns_theta_full 67.684
_diffrn_reflns_theta_max 72.198
_diffrn_reflns_theta_min 3.706
_diffrn_source 'Agilent SuperNova (Cu) X-ray Source'
_exptl_absorpt_coefficient_mu 5.571
_exptl_absorpt_correction_T_max 0.731
_exptl_absorpt_correction_T_min 0.379
_exptl_absorpt_correction_type analytical
_exptl_absorpt_process_details
;
CrysAlisPro, Agilent Technologies,
Version 1.171.36.20 (release 27-06-2012 CrysAlis171 .NET)
(compiled Jul 11 2012,15:38:31)
Analytical numeric absorption correction using a multifaceted crystal
            model based on expressions derived by R.C. Clark & J.S. Reid.
(Clark, R. C. & Reid, J. S. (1995). Acta Cryst. A51, 887-897)
;
_exptl_crystal_colour red
_exptl_crystal_density_diffrn 1.498
_exptl_crystal_description needle
_exptl_crystal_F_000 650
_exptl_crystal_size_max 0.2123
_exptl_crystal_size_mid 0.0970
_exptl_crystal_size_min 0.0621
_refine_diff_density_max 0.380
_refine_diff_density_min -0.496
_refine_diff_density_rms 0.060
_refine_ls_extinction_method none
_refine_ls_goodness_of_fit_ref 1.038
_refine_ls_hydrogen_treatment constr
_refine_ls_matrix_type full
_refine_ls_number_parameters 361
_refine_ls_number_reflns 5375
_refine_ls_number_restraints 0
_refine_ls_restrained_S_all 1.038
_refine_ls_R_factor_all 0.0389
_refine_ls_R_factor_gt 0.0356
_refine_ls_shift/su_max 0.001
_refine_ls_shift/su_mean 0.000
_refine_ls_structure_factor_coef Fsqd
_refine_ls_weighting_details
;
 w=1/[\s^2^(Fo^2^)+(0.0516P)^2^+0.5437P]
 where P=(Fo^2^+2Fc^2^)/3
;
_refine_ls_weighting_scheme calc
_refine_ls_wR_factor_gt 0.0909
_refine_ls_wR_factor_ref 0.0933
_reflns_Friedel_coverage 0.000
_reflns_number_gt 4954
_reflns_number_total 5375
_reflns_threshold_expression 'I > 2\s(I)'
_cod_data_source_file om500459k_si_002.cif
_cod_data_source_block en_mr3
_cod_original_cell_volume 1398.14(6)
_cod_database_code 4083998
_audit_block_refno 1592
_audit_block_usercomment 'mr50, needel, red'
_shelx_space_group_comment
;
The symmetry employed for this shelxl refinement is uniquely defined
by the following loop, which should always be used as a source of
symmetry information in preference to the above space-group names.
They are only intended as comments.
;
_shelx_estimated_absorpt_t_min 0.606
_shelx_estimated_absorpt_t_max 0.606
_diffrn_reflns_sigmai/neti 0.0320
_shelxl_version_number 2012-4
_cell_oxdiff_length_a 7.9433(2)
_cell_oxdiff_length_b 13.2043(4)
_cell_oxdiff_length_c 15.0860(3)
_cell_oxdiff_angle_alpha 109.586(2)
_cell_oxdiff_angle_beta 102.004(2)
_cell_oxdiff_angle_gamma 101.065(2)
_cell_oxdiff_volume 1398.15(6)
_cell_oxdiff_measurement_reflns_used 13361
_reflns_odcompleteness_completeness 98.52
_reflns_odcompleteness_theta 66.97
_reflns_odcompleteness_iscentric 1

loop_
_symmetry_equiv_pos_as_xyz
'x, y, z'
'-x, -y, -z'

loop_
_atom_site_label
_atom_site_type_symbol
_atom_site_fract_x
_atom_site_fract_y
_atom_site_fract_z
_atom_site_U_iso_or_equiv
_atom_site_adp_type
_atom_site_occupancy
_atom_site_site_symmetry_order
_atom_site_calc_flag
_atom_site_refinement_flags
Cr Cr 0.62023(4) 0.59184(2) 0.26370(2) 0.01416(10) Uani 1 1 d D
Cl1 Cl 0.82526(6) 0.62328(4) 0.41025(3) 0.01984(12) Uani 1 1 d D
Cl2 Cl 0.39907(6) 0.55038(4) 0.11851(3) 0.01880(11) Uani 1 1 d D
F1 F 0.4072(2) -0.02443(13) 0.06939(14) 0.0617(5) Uani 1 1 d D
F2 F 0.1747(2) -0.01921(11) -0.02734(10) 0.0435(4) Uani 1 1 d D
F3 F 0.1502(3) -0.07009(11) 0.08988(12) 0.0586(5) Uani 1 1 d D
O31 O 0.81961(17) 0.64906(11) 0.20931(9) 0.0181(3) Uani 1 1 d D
O41 O 0.66984(18) 0.43486(11) 0.20154(9) 0.0183(3) Uani 1 1 d D
N1 N 0.4223(2) 0.55013(13) 0.32950(11) 0.0158(3) Uani 1 1 d D
N11 N 0.5884(2) 0.74087(13) 0.32184(12) 0.0178(3) Uani 1 1 d D
C2 C 0.3396(2) 0.45277(16) 0.33249(14) 0.0175(4) Uani 1 1 d D
C3 C 0.2450(3) 0.45162(16) 0.40226(14) 0.0203(4) Uani 1 1 d D
H3 H 0.1939 0.3823 0.4057 0.024 Uiso 1 1 calc RD
C4 C 0.2262(3) 0.54711(16) 0.46396(14) 0.0195(4) Uani 1 1 d D
H4 H 0.1607 0.5446 0.5096 0.023 Uiso 1 1 calc RD
C5 C 0.2867(3) 0.75308(17) 0.52128(15) 0.0223(4) Uani 1 1 d D
H5 H 0.2174 0.7548 0.5657 0.027 Uiso 1 1 calc RD
C6 C 0.3713(3) 0.84991(17) 0.51536(16) 0.0301(5) Uani 1 1 d D
H6 H 0.3603 0.9192 0.5564 0.036 Uiso 1 1 calc RD
C7 C 0.4743(3) 0.84958(17) 0.44999(17) 0.0290(5) Uani 1 1 d D
H7 H 0.5319 0.9187 0.4483 0.035 Uiso 1 1 calc RD
C8 C 0.4937(3) 0.75067(16) 0.38788(14) 0.0197(4) Uani 1 1 d D
C9 C 0.4039(2) 0.64796(15) 0.39251(13) 0.0165(4) Uani 1 1 d D
C10 C 0.3040(3) 0.65066(16) 0.46047(14) 0.0182(4) Uani 1 1 d D
C12 C 0.6923(3) 0.83953(15) 0.31872(14) 0.0188(4) Uani 1 1 d D
C13 C 0.8709(3) 0.88640(17) 0.37475(15) 0.0242(4) Uani 1 1 d D
H13 H 0.9218 0.8551 0.4184 0.029 Uiso 1 1 calc RD
C14 C 0.9760(3) 0.97873(18) 0.36761(17) 0.0299(5) Uani 1 1 d D
H14 H 1.0985 1.0098 0.4058 0.036 Uiso 1 1 calc RD
C15 C 0.9024(3) 1.02579(18) 0.30479(18) 0.0313(5) Uani 1 1 d D
H15 H 0.9745 1.0885 0.2995 0.038 Uiso 1 1 calc RD
C16 C 0.7245(3) 0.98097(17) 0.25037(17) 0.0293(5) Uani 1 1 d D
H16 H 0.6732 1.0140 0.2085 0.035 Uiso 1 1 calc RD
C17 C 0.6190(3) 0.88748(16) 0.25619(16) 0.0236(4) Uani 1 1 d D
H17 H 0.4968 0.8563 0.2175 0.028 Uiso 1 1 calc RD
C18 C 0.3340(2) 0.34118(15) 0.26215(14) 0.0184(4) Uani 1 1 d D
C19 C 0.2788(3) 0.31111(16) 0.16085(15) 0.0202(4) Uani 1 1 d D
H19 H 0.2587 0.3658 0.1352 0.024 Uiso 1 1 calc RD
C20 C 0.2526(3) 0.20155(16) 0.09672(15) 0.0222(4) Uani 1 1 d D
H20 H 0.2146 0.1815 0.0276 0.027 Uiso 1 1 calc RD
C21 C 0.2820(3) 0.12158(16) 0.13407(16) 0.0227(4) Uani 1 1 d D
C22 C 0.3393(3) 0.15049(16) 0.23498(16) 0.0248(4) Uani 1 1 d D
H22 H 0.3617 0.0958 0.2602 0.030 Uiso 1 1 calc RD
C23 C 0.3636(3) 0.25934(17) 0.29880(15) 0.0230(4) Uani 1 1 d D
H23 H 0.4006 0.2788 0.3679 0.028 Uiso 1 1 calc RD
C24 C 0.2534(3) 0.00312(18) 0.06666(18) 0.0317(5) Uani 1 1 d D
C31 C 1.0114(3) 0.66274(18) 0.25067(16) 0.0232(4) Uani 1 1 d D
H31A H 1.0341 0.5889 0.2389 0.028 Uiso 1 1 calc RD
H31B H 1.0521 0.7079 0.3224 0.028 Uiso 1 1 calc RD
C32 C 1.1076(3) 0.72243(17) 0.19769(15) 0.0238(4) Uani 1 1 d D
H32A H 1.2192 0.7015 0.1919 0.029 Uiso 1 1 calc RD
H32B H 1.1370 0.8048 0.2317 0.029 Uiso 1 1 calc RD
C33 C 0.9696(3) 0.68014(17) 0.09759(15) 0.0237(4) Uani 1 1 d D
H33A H 0.9941 0.7306 0.0630 0.028 Uiso 1 1 calc RD
H33B H 0.9668 0.6035 0.0558 0.028 Uiso 1 1 calc RD
C34 C 0.7969(3) 0.68125(17) 0.12399(14) 0.0208(4) Uani 1 1 d D
H34A H 0.7789 0.7568 0.1415 0.025 Uiso 1 1 calc RD
H34B H 0.6929 0.6268 0.0685 0.025 Uiso 1 1 calc RD
C41 C 0.6608(3) 0.38619(16) 0.09762(14) 0.0218(4) Uani 1 1 d D
H41A H 0.6947 0.4458 0.0733 0.026 Uiso 1 1 calc RD
H41B H 0.5381 0.3381 0.0573 0.026 Uiso 1 1 calc RD
C42 C 0.7933(3) 0.31731(19) 0.09323(17) 0.0306(5) Uani 1 1 d D
H42A H 0.9160 0.3638 0.1056 0.037 Uiso 1 1 calc RD
H42B H 0.7576 0.2536 0.0287 0.037 Uiso 1 1 calc RD
C43 C 0.7816(3) 0.27667(17) 0.17555(17) 0.0285(5) Uani 1 1 d D
H43A H 0.6738 0.2126 0.1547 0.034 Uiso 1 1 calc RD
H43B H 0.8899 0.2547 0.1982 0.034 Uiso 1 1 calc RD
C44 C 0.7693(3) 0.37969(17) 0.25467(16) 0.0237(4) Uani 1 1 d D
H44A H 0.7049 0.3582 0.2981 0.028 Uiso 1 1 calc RD
H44B H 0.8906 0.4300 0.2953 0.028 Uiso 1 1 calc RD

loop_
_atom_site_aniso_label
_atom_site_aniso_U_11
_atom_site_aniso_U_22
_atom_site_aniso_U_33
_atom_site_aniso_U_23
_atom_site_aniso_U_13
_atom_site_aniso_U_12
Cr 0.01777(17) 0.01242(16) 0.01145(18) 0.00560(14) 0.00346(13) 0.00161(12)
Cl1 0.0218(2) 0.0211(2) 0.0146(2) 0.00903(19) 0.00203(18) 0.00133(18)
Cl2 0.0220(2) 0.0183(2) 0.0142(2) 0.00735(19) 0.00196(18) 0.00335(18)
F1 0.0446(9) 0.0382(9) 0.0696(12) -0.0112(8) -0.0060(8) 0.0228(7)
F2 0.0588(10) 0.0242(7) 0.0302(8) -0.0014(6) -0.0010(7) 0.0106(7)
F3 0.0915(13) 0.0159(7) 0.0546(10) 0.0077(7) 0.0234(10) -0.0056(7)
O31 0.0193(7) 0.0215(7) 0.0151(7) 0.0105(6) 0.0049(6) 0.0036(5)
O41 0.0244(7) 0.0174(6) 0.0141(7) 0.0071(6) 0.0049(6) 0.0067(6)
N1 0.0186(8) 0.0150(7) 0.0118(8) 0.0058(7) 0.0015(6) 0.0024(6)
N11 0.0241(8) 0.0126(7) 0.0171(8) 0.0066(7) 0.0079(7) 0.0028(6)
C2 0.0173(9) 0.0171(9) 0.0154(10) 0.0075(8) 0.0003(8) 0.0015(7)
C3 0.0206(10) 0.0179(9) 0.0202(11) 0.0101(9) 0.0028(8) -0.0009(8)
C4 0.0199(10) 0.0221(10) 0.0159(10) 0.0095(8) 0.0043(8) 0.0019(8)
C5 0.0271(11) 0.0222(10) 0.0178(11) 0.0071(9) 0.0098(9) 0.0056(8)
C6 0.0447(14) 0.0179(10) 0.0290(13) 0.0064(9) 0.0194(11) 0.0074(10)
C7 0.0434(13) 0.0143(9) 0.0329(13) 0.0094(9) 0.0213(11) 0.0048(9)
C8 0.0245(10) 0.0173(9) 0.0166(10) 0.0071(8) 0.0065(8) 0.0032(8)
C9 0.0190(9) 0.0153(9) 0.0126(10) 0.0059(8) 0.0010(8) 0.0025(7)
C10 0.0198(9) 0.0197(9) 0.0126(10) 0.0066(8) 0.0019(8) 0.0022(8)
C12 0.0257(10) 0.0133(9) 0.0159(10) 0.0041(8) 0.0090(8) 0.0020(8)
C13 0.0293(11) 0.0191(10) 0.0193(11) 0.0058(8) 0.0044(9) 0.0023(8)
C14 0.0266(11) 0.0238(11) 0.0299(13) 0.0065(10) 0.0057(10) -0.0033(9)
C15 0.0373(13) 0.0203(10) 0.0390(14) 0.0138(10) 0.0197(11) 0.0008(9)
C16 0.0390(13) 0.0224(11) 0.0331(13) 0.0177(10) 0.0142(11) 0.0071(10)
C17 0.0260(11) 0.0193(10) 0.0258(11) 0.0107(9) 0.0079(9) 0.0034(8)
C18 0.0158(9) 0.0151(9) 0.0205(11) 0.0073(8) 0.0023(8) -0.0011(7)
C19 0.0212(10) 0.0177(9) 0.0210(11) 0.0098(9) 0.0043(8) 0.0020(8)
C20 0.0222(10) 0.0199(10) 0.0195(11) 0.0062(9) 0.0029(8) 0.0016(8)
C21 0.0202(10) 0.0149(9) 0.0254(12) 0.0040(9) 0.0026(9) -0.0001(8)
C22 0.0272(11) 0.0175(10) 0.0291(12) 0.0122(9) 0.0040(9) 0.0041(8)
C23 0.0249(10) 0.0214(10) 0.0210(11) 0.0109(9) 0.0023(9) 0.0031(8)
C24 0.0326(12) 0.0213(11) 0.0358(14) 0.0085(10) 0.0045(11) 0.0064(9)
C31 0.0180(10) 0.0290(11) 0.0240(11) 0.0144(9) 0.0044(8) 0.0044(8)
C32 0.0233(10) 0.0223(10) 0.0265(12) 0.0108(9) 0.0097(9) 0.0034(8)
C33 0.0296(11) 0.0220(10) 0.0234(11) 0.0115(9) 0.0129(9) 0.0058(9)
C34 0.0269(10) 0.0235(10) 0.0162(10) 0.0128(9) 0.0070(8) 0.0064(8)
C41 0.0300(11) 0.0183(9) 0.0140(10) 0.0031(8) 0.0070(9) 0.0053(8)
C42 0.0351(12) 0.0268(11) 0.0324(13) 0.0098(10) 0.0152(11) 0.0116(10)
C43 0.0307(12) 0.0204(10) 0.0351(13) 0.0113(10) 0.0081(10) 0.0092(9)
C44 0.0268(11) 0.0220(10) 0.0276(12) 0.0151(9) 0.0073(9) 0.0093(9)

loop_
_atom_type_symbol
_atom_type_description
_atom_type_scat_dispersion_real
_atom_type_scat_dispersion_imag
_atom_type_scat_source
C C 0.0181 0.0091 'International Tables Vol C Tables 4.2.6.8 and 6.1.1.4'
H H 0.0000 0.0000 'International Tables Vol C Tables 4.2.6.8 and 6.1.1.4'
Cl Cl 0.3639 0.7018 'International Tables Vol C Tables 4.2.6.8 and 6.1.1.4'
Cr Cr -0.1635 2.4439 'International Tables Vol C Tables 4.2.6.8 and 6.1.1.4'
F F 0.0727 0.0534 'International Tables Vol C Tables 4.2.6.8 and 6.1.1.4'
N N 0.0311 0.0180 'International Tables Vol C Tables 4.2.6.8 and 6.1.1.4'
O O 0.0492 0.0322 'International Tables Vol C Tables 4.2.6.8 and 6.1.1.4'

loop_
_exptl_crystal_face_index_h
_exptl_crystal_face_index_k
_exptl_crystal_face_index_l
_exptl_crystal_face_perp_dist
_exptl_oxdiff_crystal_face_indexfrac_h
_exptl_oxdiff_crystal_face_indexfrac_k
_exptl_oxdiff_crystal_face_indexfrac_l
_exptl_oxdiff_crystal_face_x
_exptl_oxdiff_crystal_face_y
_exptl_oxdiff_crystal_face_z
2 3 5 0.0485 2.0085 2.9966 5.0009 -0.0450 0.2073 1.0003
4 -3 -5 0.0871 3.9953 -2.9912 -5.0055 -0.0834 0.8525 -0.3665
-5 3 4 0.1112 -4.9973 2.9909 4.0057 0.0548 -1.0143 0.1600
4 -6 1 0.0823 4.0034 -5.9926 0.9976 0.4689 0.8355 -0.0462
0 -8 7 0.0311 0.0091 -7.9983 7.0036 1.0227 0.0880 -0.0536
-2 -3 -5 0.0485 -2.0085 -2.9966 -5.0009 0.0450 -0.2073 -1.0003
0 8 -7 0.0311 -0.0091 7.9983 -7.0036 -1.0227 -0.0880 0.0536
-1 0 -8 0.0462 -1.0118 0.0039 -8.0032 -0.3786 -0.0581 -0.9124
1 -2 9 0.0511 1.0130 -2.0030 9.0037 0.5968 0.0912 0.8234

loop_
_geom_angle_atom_site_label_1
_geom_angle_atom_site_label_2
_geom_angle_atom_site_label_3
_geom_angle
N11 Cr O31 92.96(6)
N11 Cr N1 81.67(6)
O31 Cr N1 174.23(6)
N11 Cr O41 176.78(6)
O31 Cr O41 84.17(5)
N1 Cr O41 101.14(5)
N11 Cr Cl1 90.15(5)
O31 Cr Cl1 92.16(4)
N1 Cr Cl1 85.76(4)
O41 Cr Cl1 88.51(4)
N11 Cr Cl2 91.34(5)
O31 Cr Cl2 91.81(4)
N1 Cr Cl2 90.44(4)
O41 Cr Cl2 90.21(4)
Cl1 Cr Cl2 175.679(19)
C31 O31 C34 108.80(13)
C31 O31 Cr 124.25(10)
C34 O31 Cr 126.94(11)
C41 O41 C44 109.03(14)
C41 O41 Cr 121.46(10)
C44 O41 Cr 126.68(11)
C2 N1 C9 118.07(15)
C2 N1 Cr 132.42(13)
C9 N1 Cr 108.51(11)
C8 N11 C12 119.28(16)
C8 N11 Cr 114.57(12)
C12 N11 Cr 124.04(12)
N1 C2 C3 120.83(17)
N1 C2 C18 123.33(16)
C3 C2 C18 115.78(16)
C4 C3 C2 121.26(17)
C4 C3 H3 119.4
C2 C3 H3 119.4
C3 C4 C10 119.79(17)
C3 C4 H4 120.1
C10 C4 H4 120.1
C6 C5 C10 118.96(18)
C6 C5 H5 120.5
C10 C5 H5 120.5
C5 C6 C7 121.65(19)
C5 C6 H6 119.2
C7 C6 H6 119.2
C8 C7 C6 121.51(18)
C8 C7 H7 119.2
C6 C7 H7 119.2
N11 C8 C7 126.27(17)
N11 C8 C9 116.23(17)
C7 C8 C9 117.49(17)
N1 C9 C10 123.12(16)
N1 C9 C8 116.93(16)
C10 C9 C8 119.95(17)
C5 C10 C4 122.79(17)
C5 C10 C9 120.41(17)
C4 C10 C9 116.80(17)
C13 C12 C17 119.03(17)
C13 C12 N11 120.25(17)
C17 C12 N11 120.66(18)
C12 C13 C14 120.52(19)
C12 C13 H13 119.7
C14 C13 H13 119.7
C13 C14 C15 120.2(2)
C13 C14 H14 119.9
C15 C14 H14 119.9
C16 C15 C14 119.57(19)
C16 C15 H15 120.2
C14 C15 H15 120.2
C15 C16 C17 120.52(19)
C15 C16 H16 119.7
C17 C16 H16 119.7
C16 C17 C12 120.1(2)
C16 C17 H17 119.9
C12 C17 H17 119.9
C19 C18 C23 119.01(18)
C19 C18 C2 121.91(16)
C23 C18 C2 118.58(17)
C18 C19 C20 120.53(17)
C18 C19 H19 119.7
C20 C19 H19 119.7
C21 C20 C19 119.78(18)
C21 C20 H20 120.1
C19 C20 H20 120.1
C22 C21 C20 120.43(18)
C22 C21 C24 118.80(17)
C20 C21 C24 120.77(19)
C23 C22 C21 119.75(17)
C23 C22 H22 120.1
C21 C22 H22 120.1
C22 C23 C18 120.49(18)
C22 C23 H23 119.8
C18 C23 H23 119.8
F2 C24 F3 105.83(19)
F2 C24 F1 106.09(19)
F3 C24 F1 106.04(18)
F2 C24 C21 113.79(17)
F3 C24 C21 112.20(19)
F1 C24 C21 112.30(19)
O31 C31 C32 105.32(15)
O31 C31 H31A 110.7
C32 C31 H31A 110.7
O31 C31 H31B 110.7
C32 C31 H31B 110.7
H31A C31 H31B 108.8
C31 C32 C33 102.18(16)
C31 C32 H32A 111.3
C33 C32 H32A 111.3
C31 C32 H32B 111.3
C33 C32 H32B 111.3
H32A C32 H32B 109.2
C34 C33 C32 102.41(16)
C34 C33 H33A 111.3
C32 C33 H33A 111.3
C34 C33 H33B 111.3
C32 C33 H33B 111.3
H33A C33 H33B 109.2
O31 C34 C33 104.33(15)
O31 C34 H34A 110.9
C33 C34 H34A 110.9
O31 C34 H34B 110.9
C33 C34 H34B 110.9
H34A C34 H34B 108.9
O41 C41 C42 105.18(16)
O41 C41 H41A 110.7
C42 C41 H41A 110.7
O41 C41 H41B 110.7
C42 C41 H41B 110.7
H41A C41 H41B 108.8
C41 C42 C43 102.39(16)
C41 C42 H42A 111.3
C43 C42 H42A 111.3
C41 C42 H42B 111.3
C43 C42 H42B 111.3
H42A C42 H42B 109.2
C44 C43 C42 101.82(16)
C44 C43 H43A 111.4
C42 C43 H43A 111.4
C44 C43 H43B 111.4
C42 C43 H43B 111.4
H43A C43 H43B 109.3
O41 C44 C43 105.28(16)
O41 C44 H44A 110.7
C43 C44 H44A 110.7
O41 C44 H44B 110.7
C43 C44 H44B 110.7
H44A C44 H44B 108.8

loop_
_geom_bond_atom_site_label_1
_geom_bond_atom_site_label_2
_geom_bond_distance
Cr N11 1.9575(15)
Cr O31 2.0612(12)
Cr N1 2.1080(15)
Cr O41 2.1202(13)
Cr Cl1 2.3109(5)
Cr Cl2 2.3259(5)
F1 C24 1.337(3)
F2 C24 1.330(3)
F3 C24 1.331(3)
O31 C31 1.472(2)
O31 C34 1.473(2)
O41 C41 1.462(2)
O41 C44 1.465(2)
N1 C2 1.347(2)
N1 C9 1.379(2)
N11 C8 1.355(2)
N11 C12 1.423(2)
C2 C3 1.417(3)
C2 C18 1.485(3)
C3 C4 1.350(3)
C3 H3 0.9500
C4 C10 1.411(3)
C4 H4 0.9500
C5 C6 1.366(3)
C5 C10 1.407(3)
C5 H5 0.9500
C6 C7 1.406(3)
C6 H6 0.9500
C7 C8 1.387(3)
C7 H7 0.9500
C8 C9 1.437(2)
C9 C10 1.417(3)
C12 C13 1.387(3)
C12 C17 1.394(3)
C13 C14 1.389(3)
C13 H13 0.9500
C14 C15 1.389(3)
C14 H14 0.9500
C15 C16 1.376(3)
C15 H15 0.9500
C16 C17 1.393(3)
C16 H16 0.9500
C17 H17 0.9500
C18 C19 1.390(3)
C18 C23 1.404(2)
C19 C20 1.391(3)
C19 H19 0.9500
C20 C21 1.388(3)
C20 H20 0.9500
C21 C22 1.388(3)
C21 C24 1.494(3)
C22 C23 1.385(3)
C22 H22 0.9500
C23 H23 0.9500
C31 C32 1.513(2)
C31 H31A 0.9900
C31 H31B 0.9900
C32 C33 1.518(3)
C32 H32A 0.9900
C32 H32B 0.9900
C33 C34 1.507(3)
C33 H33A 0.9900
C33 H33B 0.9900
C34 H34A 0.9900
C34 H34B 0.9900
C41 C42 1.515(3)
C41 H41A 0.9900
C41 H41B 0.9900
C42 C43 1.521(3)
C42 H42A 0.9900
C42 H42B 0.9900
C43 C44 1.515(3)
C43 H43A 0.9900
C43 H43B 0.9900
C44 H44A 0.9900
C44 H44B 0.9900

loop_
_geom_torsion_atom_site_label_1
_geom_torsion_atom_site_label_2
_geom_torsion_atom_site_label_3
_geom_torsion_atom_site_label_4
_geom_torsion
C9 N1 C2 C3 -3.5(3)
Cr N1 C2 C3 163.59(14)
C9 N1 C2 C18 173.86(17)
Cr N1 C2 C18 -19.0(3)
N1 C2 C3 C4 3.8(3)
C18 C2 C3 C4 -173.75(18)
C2 C3 C4 C10 -1.0(3)
C10 C5 C6 C7 0.2(3)
C5 C6 C7 C8 0.5(4)
C12 N11 C8 C7 5.7(3)
Cr N11 C8 C7 169.84(18)
C12 N11 C8 C9 -175.01(16)
Cr N11 C8 C9 -10.9(2)
C6 C7 C8 N11 179.5(2)
C6 C7 C8 C9 0.2(3)
C2 N1 C9 C10 0.6(3)
Cr N1 C9 C10 -169.37(15)
C2 N1 C9 C8 179.93(16)
Cr N1 C9 C8 9.93(19)
N11 C8 C9 N1 -0.2(3)
C7 C8 C9 N1 179.16(18)
N11 C8 C9 C10 179.13(17)
C7 C8 C9 C10 -1.5(3)
C6 C5 C10 C4 177.9(2)
C6 C5 C10 C9 -1.5(3)
C3 C4 C10 C5 178.77(19)
C3 C4 C10 C9 -1.8(3)
N1 C9 C10 C5 -178.50(17)
C8 C9 C10 C5 2.2(3)
N1 C9 C10 C4 2.0(3)
C8 C9 C10 C4 -177.24(17)
C8 N11 C12 C13 91.3(2)
Cr N11 C12 C13 -71.2(2)
C8 N11 C12 C17 -91.6(2)
Cr N11 C12 C17 105.83(19)
C17 C12 C13 C14 -1.0(3)
N11 C12 C13 C14 176.16(18)
C12 C13 C14 C15 0.6(3)
C13 C14 C15 C16 0.6(3)
C14 C15 C16 C17 -1.4(3)
C15 C16 C17 C12 1.1(3)
C13 C12 C17 C16 0.1(3)
N11 C12 C17 C16 -177.00(18)
N1 C2 C18 C19 -51.3(3)
C3 C2 C18 C19 126.16(19)
N1 C2 C18 C23 136.85(19)
C3 C2 C18 C23 -45.7(2)
C23 C18 C19 C20 0.2(3)
C2 C18 C19 C20 -171.58(18)
C18 C19 C20 C21 -0.1(3)
C19 C20 C21 C22 -0.7(3)
C19 C20 C21 C24 179.50(19)
C20 C21 C22 C23 1.3(3)
C24 C21 C22 C23 -178.85(19)
C21 C22 C23 C18 -1.2(3)
C19 C18 C23 C22 0.5(3)
C2 C18 C23 C22 172.51(18)
C22 C21 C24 F2 170.93(19)
C20 C21 C24 F2 -9.3(3)
C22 C21 C24 F3 50.8(3)
C20 C21 C24 F3 -129.4(2)
C22 C21 C24 F1 -68.5(3)
C20 C21 C24 F1 111.3(2)
C34 O31 C31 C32 9.0(2)
Cr O31 C31 C32 -171.68(12)
O31 C31 C32 C33 -30.9(2)
C31 C32 C33 C34 40.90(19)
C31 O31 C34 C33 16.8(2)
Cr O31 C34 C33 -162.44(12)
C32 C33 C34 O31 -35.75(18)
C44 O41 C41 C42 -12.2(2)
Cr O41 C41 C42 149.97(13)
O41 C41 C42 C43 32.6(2)
C41 C42 C43 C44 -40.0(2)
C41 O41 C44 C43 -13.4(2)
Cr O41 C44 C43 -174.38(12)
C42 C43 C44 O41 33.2(2)
